data_8100328
loop_
_publ_author_name
'Amort, Christoph'
'Bildstein, Benno'
'Wurst, Klaus'

_publ_section_title
;
Crystal structure of [1R,7,7-trimethylbicyclo[2.2.1]heptan-2,3-bis
(2,6-diisopropylphen-1-yl)imine]nickeldibromide]---toluene (1:1), 
C~34~H~48~Br~2~N~2~Ni~ ~&#x00B7; C~7~H~8~
;
_journal_issue 2
_journal_name_full 'Zeitschrift f\"ur Kristallographie - New Crystal Structures'
_journal_page_first 187
_journal_page_last 188
_journal_volume 218
_journal_year 2003
_chemical_formula_structural 'C41 H56 Br2 N2 Ni'
_chemical_formula_sum 'C41 H56 Br2 N2 Ni'
_chemical_formula_weight 795.41
_space_group_IT_number 19
_symmetry_cell_setting orthorhombic
_symmetry_space_group_name_Hall 'P 2ac 2ab'
_symmetry_space_group_name_H-M 'P 21 21 21'
_cell_angle_alpha 90.00
_cell_angle_beta 90.00
_cell_angle_gamma 90.00
_cell_formula_units_Z 4
_cell_length_a 10.121(2)
_cell_length_b 17.115(2)
_cell_length_c 22.835(2)
_cell_measurement_temperature 218(2)
_cell_volume 3955.5(10)
_diffrn_ambient_temperature 218(2)
_exptl_crystal_density_diffrn 1.336
_cod_original_formula_sum 'C41 H56 Br2 N2 Ni1'
_cod_database_code 8100328

loop_
_symmetry_equiv_pos_as_xyz
'x, y, z'
'-x+1/2, -y, z+1/2'
'-x, y+1/2, -z+1/2'
'x+1/2, -y+1/2, -z'

loop_
_atom_site_label
_atom_site_type_symbol
_atom_site_fract_x
_atom_site_fract_y
_atom_site_fract_z
_atom_site_U_iso_or_equiv
_atom_site_adp_type
_atom_site_occupancy
_atom_site_symmetry_multiplicity
_atom_site_Wyckoff_symbol
_atom_site_calc_flag
_atom_site_refinement_flags
_atom_site_disorder_assembly
_atom_site_disorder_group
Ni1 Ni 1.10394(11) 0.90339(5) 0.23252(4) 0.0370(3) Uani 1 4 a d . . .
Br1 Br 0.88604(9) 0.86370(5) 0.24611(4) 0.0581(3) Uani 1 4 a d . . .
Br2 Br 1.25302(12) 0.83631(5) 0.17600(4) 0.0742(4) Uani 1 4 a d . . .
N1 N 1.0867(5) 1.0199(3) 0.2187(3) 0.0282(15) Uani 1 4 a d . . .
N2 N 1.1686(5) 0.9388(4) 0.3125(2) 0.0306(16) Uani 1 4 a d . . .
C1 C 1.1133(8) 1.0580(4) 0.2650(3) 0.0321(18) Uani 1 4 a d . . .
C2 C 1.1583(7) 1.0126(4) 0.3182(3) 0.0299(19) Uani 1 4 a d . . .
C3 C 1.1799(8) 1.0729(4) 0.3652(3) 0.037(2) Uani 1 4 a d . . .
C4 C 1.0393(9) 1.1009(5) 0.3802(4) 0.055(3) Uani 1 4 a d . . .
H4A H 1.0399 1.1343 0.4150 0.066 Uiso 1 4 a calc . . .
H4B H 0.9804 1.0564 0.3872 0.066 Uiso 1 4 a calc . . .
C5 C 0.9942(9) 1.1483(5) 0.3246(4) 0.062(3) Uani 1 4 a d . . .
H5A H 0.9144 1.1256 0.3073 0.075 Uiso 1 4 a calc . . .
H5B H 0.9770 1.2031 0.3345 0.075 Uiso 1 4 a calc . . .
C6 C 1.1132(9) 1.1409(4) 0.2827(3) 0.045(2) Uani 1 4 a d . . .
H6 H 1.1167 1.1793 0.2503 0.054 Uiso 1 4 a calc . . .
C7 C 1.2314(9) 1.1423(4) 0.3258(3) 0.050(2) Uani 1 4 a d . . .
C8 C 1.2610(10) 1.0506(4) 0.4193(3) 0.052(2) Uani 1 4 a d . . .
H8A H 1.2658 1.0950 0.4457 0.078 Uiso 1 4 a calc . . .
H8B H 1.3495 1.0358 0.4073 0.078 Uiso 1 4 a calc . . .
H8C H 1.2191 1.0071 0.4391 0.078 Uiso 1 4 a calc . . .
C9 C 1.3646(10) 1.1242(5) 0.2963(4) 0.063(3) Uani 1 4 a d . . .
H9A H 1.3571 1.0762 0.2739 0.095 Uiso 1 4 a calc . . .
H9B H 1.4323 1.1181 0.3260 0.095 Uiso 1 4 a calc . . .
H9C H 1.3884 1.1667 0.2703 0.095 Uiso 1 4 a calc . . .
C10 C 1.2454(12) 1.2182(4) 0.3607(4) 0.076(3) Uani 1 4 a d . . .
H10A H 1.1622 1.2301 0.3798 0.113 Uiso 1 4 a calc . . .
H10B H 1.2687 1.2605 0.3344 0.113 Uiso 1 4 a calc . . .
H10C H 1.3140 1.2121 0.3900 0.113 Uiso 1 4 a calc . . .
C11 C 1.0473(8) 1.0551(4) 0.1636(3) 0.031(2) Uani 1 4 a d . . .
C12 C 1.1433(8) 1.0629(4) 0.1203(3) 0.038(2) Uani 1 4 a d . . .
C13 C 1.1036(11) 1.0880(5) 0.0655(3) 0.052(2) Uani 1 4 a d . . .
H13 H 1.1670 1.0934 0.0357 0.063 Uiso 1 4 a calc . . .
C14 C 0.9743(11) 1.1052(5) 0.0535(4) 0.060(3) Uani 1 4 a d . . .
H14 H 0.9492 1.1216 0.0159 0.072 Uiso 1 4 a calc . . .
C15 C 0.8823(9) 1.0982(5) 0.0968(4) 0.054(2) Uani 1 4 a d . . .
H15 H 0.7940 1.1110 0.0884 0.065 Uiso 1 4 a calc . . .
C16 C 0.9146(9) 1.0726(4) 0.1534(3) 0.037(2) Uani 1 4 a d . . .
C17 C 1.2896(8) 1.0507(5) 0.1310(3) 0.042(2) Uani 1 4 a d . . .
H17 H 1.2993 1.0234 0.1690 0.051 Uiso 1 4 a calc . . .
C18 C 1.3566(9) 1.0010(5) 0.0846(4) 0.067(3) Uani 1 4 a d . . .
H18A H 1.4493 0.9949 0.0943 0.101 Uiso 1 4 a calc . . .
H18B H 1.3483 1.0263 0.0468 0.101 Uiso 1 4 a calc . . .
H18C H 1.3148 0.9500 0.0832 0.101 Uiso 1 4 a calc . . .
C19 C 1.3575(8) 1.1306(5) 0.1367(4) 0.062(3) Uani 1 4 a d . . .
H19A H 1.4512 1.1231 0.1435 0.093 Uiso 1 4 a calc . . .
H19B H 1.3192 1.1590 0.1693 0.093 Uiso 1 4 a calc . . .
H19C H 1.3449 1.1600 0.1008 0.093 Uiso 1 4 a calc . . .
C20 C 0.8060(8) 1.0664(5) 0.1979(3) 0.050(2) Uani 1 4 a d . . .
H20 H 0.8431 1.0432 0.2341 0.060 Uiso 1 4 a calc . . .
C21 C 0.6919(9) 1.0140(6) 0.1765(5) 0.083(3) Uani 1 4 a d . . .
H21A H 0.6232 1.0123 0.2061 0.124 Uiso 1 4 a calc . . .
H21B H 0.7248 0.9616 0.1695 0.124 Uiso 1 4 a calc . . .
H21C H 0.6560 1.0351 0.1404 0.124 Uiso 1 4 a calc . . .
C22 C 0.7554(11) 1.1480(6) 0.2123(4) 0.088(3) Uani 1 4 a d . . .
H22A H 0.6847 1.1443 0.2409 0.132 Uiso 1 4 a calc . . .
H22B H 0.7223 1.1725 0.1770 0.132 Uiso 1 4 a calc . . .
H22C H 0.8269 1.1791 0.2283 0.132 Uiso 1 4 a calc . . .
C23 C 1.2143(8) 0.8873(4) 0.3587(3) 0.032(2) Uani 1 4 a d . . .
C24 C 1.3467(8) 0.8659(4) 0.3583(3) 0.039(2) Uani 1 4 a d . . .
C25 C 1.3921(9) 0.8154(5) 0.4014(4) 0.053(2) Uani 1 4 a d . . .
H25 H 1.4818 0.8011 0.4021 0.064 Uiso 1 4 a calc . . .
C26 C 1.3068(12) 0.7858(5) 0.4431(4) 0.060(3) Uani 1 4 a d . . .
H26 H 1.3378 0.7510 0.4718 0.072 Uiso 1 4 a calc . . .
C27 C 1.1765(11) 0.8075(5) 0.4422(3) 0.055(3) Uani 1 4 a d . . .
H27 H 1.1195 0.7880 0.4713 0.066 Uiso 1 4 a calc . . .
C28 C 1.1254(9) 0.8577(4) 0.3997(3) 0.041(2) Uani 1 4 a d . . .
C29 C 1.4502(8) 0.8929(4) 0.3139(4) 0.047(2) Uani 1 4 a d . . .
H29 H 1.4047 0.9253 0.2842 0.056 Uiso 1 4 a calc . . .
C30 C 1.5142(9) 0.8232(5) 0.2821(4) 0.068(3) Uani 1 4 a d . . .
H30A H 1.5787 0.8423 0.2541 0.102 Uiso 1 4 a calc . . .
H30B H 1.4465 0.7937 0.2617 0.102 Uiso 1 4 a calc . . .
H30C H 1.5576 0.7898 0.3104 0.102 Uiso 1 4 a calc . . .
C31 C 1.5581(9) 0.9433(5) 0.3423(4) 0.071(3) Uani 1 4 a d . . .
H31A H 1.6210 0.9596 0.3127 0.107 Uiso 1 4 a calc . . .
H31B H 1.6033 0.9131 0.3722 0.107 Uiso 1 4 a calc . . .
H31C H 1.5181 0.9891 0.3601 0.107 Uiso 1 4 a calc . . .
C32 C 0.9796(9) 0.8756(5) 0.3999(3) 0.050(2) Uani 1 4 a d . . .
H32 H 0.9609 0.9111 0.3667 0.060 Uiso 1 4 a calc . . .
C33 C 0.8984(10) 0.7993(5) 0.3907(4) 0.069(3) Uani 1 4 a d . . .
H33A H 0.8048 0.8116 0.3910 0.103 Uiso 1 4 a calc . . .
H33B H 0.9180 0.7628 0.4220 0.103 Uiso 1 4 a calc . . .
H33C H 0.9217 0.7761 0.3534 0.103 Uiso 1 4 a calc . . .
C34 C 0.9316(10) 0.9152(5) 0.4561(4) 0.072(3) Uani 1 4 a d . . .
H34A H 0.8376 0.9255 0.4532 0.109 Uiso 1 4 a calc . . .
H34B H 0.9786 0.9641 0.4616 0.109 Uiso 1 4 a calc . . .
H34C H 0.9482 0.8811 0.4893 0.109 Uiso 1 4 a calc . . .
C35 C 1.479(2) 1.3041(13) 0.4652(8) 0.223(10) Uani 1 4 a d . . .
C36 C 1.523(3) 1.2338(10) 0.4714(13) 0.213(17) Uani 1 4 a d . . .
C37 C 1.4507(18) 1.2051(14) 0.5297(9) 0.149(7) Uani 1 4 a d . . .
C38 C 1.513(2) 1.1306(16) 0.5396(8) 0.152(8) Uani 1 4 a d . . .
C39 C 1.611(3) 1.0900(17) 0.5033(10) 0.221(15) Uani 1 4 a d . . .
C40 C 1.661(3) 1.1163(18) 0.4465(19) 0.33(3) Uani 1 4 a d . . .
C41 C 1.609(2) 1.183(2) 0.4427(10) 0.178(11) Uani 1 4 a d . . .

loop_
_atom_site_aniso_label
_atom_site_aniso_U_11
_atom_site_aniso_U_22
_atom_site_aniso_U_33
_atom_site_aniso_U_23
_atom_site_aniso_U_13
_atom_site_aniso_U_12
Ni1 0.0516(7) 0.0275(5) 0.0320(6) -0.0009(4) -0.0042(6) -0.0003(5)
Br1 0.0547(5) 0.0564(5) 0.0632(6) -0.0011(4) -0.0114(5) -0.0149(5)
Br2 0.0916(8) 0.0668(6) 0.0641(6) -0.0113(5) 0.0231(6) 0.0160(7)
N1 0.024(4) 0.033(4) 0.028(4) 0.012(3) -0.001(3) -0.001(3)
N2 0.039(4) 0.030(4) 0.023(4) 0.006(3) -0.005(3) 0.004(3)
C1 0.040(5) 0.031(5) 0.025(5) -0.002(4) -0.006(4) 0.000(4)
C2 0.029(5) 0.028(5) 0.033(5) 0.003(4) 0.002(4) 0.002(4)
C3 0.060(6) 0.026(5) 0.025(5) -0.007(4) -0.012(4) 0.006(4)
C4 0.082(8) 0.043(6) 0.041(5) -0.007(5) 0.003(5) 0.019(5)
C5 0.089(8) 0.036(6) 0.061(6) -0.012(5) -0.029(6) 0.023(5)
C6 0.065(6) 0.034(5) 0.036(5) 0.001(4) -0.011(5) 0.006(5)
C7 0.083(7) 0.028(5) 0.039(5) 0.000(5) -0.029(6) -0.001(5)
C8 0.076(6) 0.046(5) 0.035(5) -0.012(4) -0.012(5) 0.001(6)
C9 0.080(8) 0.050(6) 0.059(6) 0.012(5) -0.015(6) -0.025(6)
C10 0.121(9) 0.037(5) 0.069(7) -0.006(5) -0.043(7) -0.009(6)
C11 0.045(6) 0.022(4) 0.025(5) 0.001(4) -0.007(5) -0.001(4)
C12 0.058(7) 0.035(5) 0.021(5) -0.001(4) -0.012(5) -0.005(4)
C13 0.063(7) 0.052(6) 0.042(6) 0.005(5) 0.002(6) -0.016(5)
C14 0.093(9) 0.055(6) 0.032(6) 0.009(5) -0.029(6) -0.010(6)
C15 0.046(6) 0.060(6) 0.057(6) 0.017(5) -0.014(6) 0.005(5)
C16 0.049(7) 0.036(5) 0.028(5) 0.004(4) -0.005(5) 0.004(4)
C17 0.051(7) 0.043(5) 0.032(5) 0.002(4) -0.003(4) -0.004(5)
C18 0.060(7) 0.087(7) 0.054(6) 0.007(5) 0.011(5) 0.000(6)
C19 0.049(6) 0.066(6) 0.072(6) 0.011(5) -0.008(5) -0.006(6)
C20 0.048(6) 0.053(6) 0.050(6) 0.003(4) -0.012(5) 0.010(5)
C21 0.044(6) 0.116(9) 0.089(8) 0.040(7) -0.015(6) -0.005(6)
C22 0.101(8) 0.097(8) 0.065(7) 0.008(6) -0.002(6) 0.053(8)
C23 0.039(6) 0.032(5) 0.026(5) 0.003(4) -0.005(4) 0.001(4)
C24 0.059(7) 0.020(4) 0.036(5) 0.004(4) -0.018(5) -0.001(5)
C25 0.055(6) 0.044(6) 0.061(6) 0.002(5) -0.020(6) -0.005(5)
C26 0.087(9) 0.035(5) 0.057(7) 0.018(5) -0.040(7) 0.005(6)
C27 0.089(8) 0.048(6) 0.029(5) 0.008(5) -0.010(5) -0.010(6)
C28 0.062(7) 0.031(5) 0.029(5) 0.002(4) -0.014(5) -0.014(5)
C29 0.052(6) 0.040(5) 0.049(5) 0.002(5) -0.002(5) 0.011(5)
C30 0.078(7) 0.055(6) 0.071(6) -0.009(6) 0.006(5) 0.007(5)
C31 0.065(7) 0.058(6) 0.091(7) -0.011(6) -0.017(6) -0.004(5)
C32 0.059(7) 0.062(7) 0.031(5) 0.009(5) 0.005(5) -0.010(5)
C33 0.068(7) 0.063(6) 0.075(6) 0.024(5) -0.012(6) -0.023(6)
C34 0.068(8) 0.089(7) 0.061(6) 0.012(6) 0.014(5) -0.014(6)
C35 0.31(3) 0.21(2) 0.145(15) -0.016(16) -0.083(16) -0.12(2)
C36 0.35(4) 0.053(12) 0.24(3) 0.084(16) -0.22(3) -0.126(17)
C37 0.179(18) 0.114(13) 0.154(17) -0.026(13) -0.058(14) -0.040(13)
C38 0.142(17) 0.21(2) 0.102(13) -0.035(15) 0.009(11) -0.083(16)
C39 0.27(3) 0.27(3) 0.131(16) 0.103(18) -0.083(18) -0.15(3)
C40 0.24(4) 0.16(2) 0.60(7) -0.01(4) -0.27(4) -0.03(2)
C41 0.107(16) 0.22(3) 0.204(19) -0.06(2) -0.004(15) -0.069(19)

loop_
_geom_bond_atom_site_label_1
_geom_bond_atom_site_label_2
_geom_bond_distance
_geom_bond_site_symmetry_2
_geom_bond_publ_flag
Ni1 N1 2.027(5) . ?
Ni1 N2 2.033(5) . ?
Ni1 Br2 2.2935(14) . ?
Ni1 Br1 2.3284(14) . ?
N1 C1 1.272(8) . ?
N1 C11 1.450(9) . ?
N2 C2 1.274(8) . ?
N2 C23 1.450(9) . ?
C1 C6 1.474(10) . ?
C1 C2 1.512(9) . ?
C2 C3 1.504(10) . ?
C3 C8 1.532(10) . ?
C3 C4 1.540(11) . ?
C3 C7 1.578(10) . ?
C4 C5 1.573(11) . ?
C5 C6 1.545(11) . ?
C6 C7 1.550(11) . ?
C7 C10 1.530(10) . ?
C7 C9 1.539(12) . ?
C11 C12 1.392(10) . ?
C11 C16 1.396(10) . ?
C12 C13 1.383(10) . ?
C12 C17 1.516(11) . ?
C13 C14 1.369(12) . ?
C14 C15 1.363(12) . ?
C15 C16 1.403(10) . ?
C16 C20 1.501(11) . ?
C17 C18 1.518(11) . ?
C17 C19 1.535(11) . ?
C20 C22 1.524(11) . ?
C20 C21 1.541(12) . ?
C23 C24 1.389(10) . ?
C23 C28 1.393(10) . ?
C24 C25 1.387(10) . ?
C24 C29 1.529(11) . ?
C25 C26 1.382(12) . ?
C26 C27 1.370(12) . ?
C27 C28 1.396(10) . ?
C28 C32 1.507(11) . ?
C29 C31 1.535(11) . ?
C29 C30 1.539(11) . ?
C32 C34 1.532(11) . ?
C32 C33 1.557(11) . ?
C35 C36 1.29(3) . ?
C36 C41 1.40(3) . ?
C36 C37 1.60(3) . ?
C37 C38 1.44(2) . ?
C38 C39 1.47(4) . ?
C39 C40 1.46(4) . ?
C40 C41 1.26(3) . ?
